data_4300538
loop_
_publ_author_name
'Halfen, Jason'
'Phillips, James'

_publ_section_title
;
Gas-Solid Structure Differences in Haloacetonitrile-BF3...
;
_journal_name_full 'Inorganic Chemistry'
_journal_paper_doi 10.1021/ic051491x
_journal_year 2006
_chemical_formula_sum 'C2 H2 B F3 I N'
_chemical_formula_weight 234.76
_space_group_IT_number 14
_symmetry_cell_setting monoclinic
_symmetry_space_group_name_Hall '-P 2ybc'
_symmetry_space_group_name_H-M 'P 1 21/c 1'
_cell_angle_alpha 90.00
_cell_angle_beta 108.96(2)
_cell_angle_gamma 90.00
_cell_formula_units_Z 4
_cell_length_a 9.947(2)
_cell_length_b 8.240(1)
_cell_length_c 7.671(4)
_cell_measurement_temperature 173(2)
_cell_volume 594.6(3)
_diffrn_ambient_temperature 173(2)
_exptl_crystal_density_diffrn 2.622
_cod_depositor_comments
;
The following automatic conversions were performed:
'_symmetry_cell_setting' value 'Monoclinic' changed to 'monoclinic'
according to '/home/saulius/struct/CIF-dictionaries/cif_core.dic'
dictionary named 'cif_core.dic' version 2.4.1 from 2010-06-29.

Automatic conversion script
Id: cif_fix_enum 1527 2010-12-29 10:47:43Z saulius 
;
_cod_original_sg_symbol_H-M 'P 21/c'
_cod_database_code 4300538

loop_
_symmetry_equiv_pos_as_xyz
'x, y, z'
'-x, y+1/2, -z+1/2'
'-x, -y, -z'
'x, -y-1/2, z-1/2'

loop_
_atom_site_label
_atom_site_type_symbol
_atom_site_fract_x
_atom_site_fract_y
_atom_site_fract_z
_atom_site_U_iso_or_equiv
_atom_site_adp_type
_atom_site_occupancy
_atom_site_symmetry_multiplicity
_atom_site_calc_flag
_atom_site_refinement_flags
_atom_site_disorder_assembly
_atom_site_disorder_group
I1 I 0.09320(7) 0.13721(8) 0.78003(9) 0.0281(3) Uani 1 1 d . . .
C1 C 0.3080(10) 0.0234(12) 0.6107(13) 0.019(2) Uani 1 1 d . . .
C2 C 0.3045(11) 0.1045(12) 0.7754(14) 0.025(2) Uani 1 1 d . . .
H2A H 0.3509 0.2118 0.7839 0.029 Uiso 1 1 calc R . .
H2B H 0.3591 0.0401 0.8843 0.029 Uiso 1 1 calc R . .
N1 N 0.3119(8) -0.0367(10) 0.4810(11) 0.0199(17) Uani 1 1 d . . .
B1 B 0.3338(12) -0.1315(14) 0.3037(14) 0.021(2) Uani 1 1 d . . .
F1 F 0.3708(7) -0.0089(8) 0.2067(8) 0.0335(15) Uani 1 1 d . . .
F2 F 0.4377(6) -0.2396(7) 0.3761(8) 0.0307(14) Uani 1 1 d . . .
F3 F 0.2060(7) -0.1980(9) 0.2101(9) 0.0410(17) Uani 1 1 d . . .

loop_
_atom_site_aniso_label
_atom_site_aniso_U_11
_atom_site_aniso_U_22
_atom_site_aniso_U_33
_atom_site_aniso_U_23
_atom_site_aniso_U_13
_atom_site_aniso_U_12
I1 0.0280(4) 0.0351(4) 0.0265(4) -0.0062(3) 0.0160(3) -0.0002(3)
C1 0.017(5) 0.022(5) 0.021(5) 0.001(4) 0.010(4) -0.003(4)
C2 0.026(5) 0.025(6) 0.028(5) -0.009(4) 0.016(4) 0.001(4)
N1 0.023(4) 0.022(4) 0.018(4) 0.001(3) 0.011(3) 0.004(3)
B1 0.022(6) 0.033(6) 0.016(5) -0.007(5) 0.013(4) -0.004(5)
F1 0.041(4) 0.043(4) 0.024(3) 0.001(3) 0.020(3) -0.003(3)
F2 0.024(3) 0.029(4) 0.038(4) 0.000(3) 0.010(3) 0.011(2)
F3 0.034(4) 0.052(4) 0.042(4) -0.025(3) 0.018(3) -0.012(3)

loop_
_geom_bond_atom_site_label_1
_geom_bond_atom_site_label_2
_geom_bond_distance
_geom_bond_site_symmetry_2
_geom_bond_publ_flag
I1 C2 2.130(9) . ?
C1 N1 1.124(11) . ?
C1 C2 1.440(13) . ?
N1 B1 1.643(12) . ?
B1 F2 1.341(13) . ?
B1 F3 1.356(13) . ?
B1 F1 1.374(12) . ?
